data_1535652
loop_
_publ_author_name
'Mueller, B.G.'

_publ_section_title
;
 Zur Struktur von Ca Pd F4, Cd Pd F4, Hg Pd F4 und HP-Pd F2
;
_journal_name_full 'Journal of Fluorine Chemistry'
_journal_page_first 291
_journal_page_last 299
_journal_volume 20
_journal_year 1982
_chemical_formula_sum 'F4 Hg Pd'
_chemical_name_systematic 'Hg (Pd F4)'
_space_group_IT_number 205
_symmetry_space_group_name_Hall '-P 2ac 2ab 3'
_symmetry_space_group_name_H-M 'P a -3'
_cell_angle_alpha 90
_cell_angle_beta 90
_cell_angle_gamma 90
_cell_formula_units_Z 2
_cell_length_a 5.43
_cell_length_b 5.43
_cell_length_c 5.43
_cell_volume 160.103
_citation_journal_id_ASTM JFLCAR
_cod_data_source_file Mueller_JFLCAR_1982_369.cif
_cod_data_source_block F4Hg1Pd1
_cod_original_formula_sum 'F4 Hg1 Pd1'
_cod_database_code 1535652

loop_
_symmetry_equiv_pos_as_xyz
x,y,z
-x+1/2,-y,z+1/2
x+1/2,-y+1/2,-z
-x,y+1/2,-z+1/2
z,x,y
-z+1/2,-x,y+1/2
z+1/2,-x+1/2,-y
-z,x+1/2,-y+1/2
y,z,x
y+1/2,-z+1/2,-x
-y,z+1/2,-x+1/2
-y+1/2,-z,x+1/2
-x,-y,-z
x-1/2,y,-z-1/2
-x-1/2,y-1/2,z
x,-y-1/2,z-1/2
-z,-x,-y
z-1/2,x,-y-1/2
-z-1/2,x-1/2,y
z,-x-1/2,y-1/2
-y,-z,-x
-y-1/2,z-1/2,x
y,-z-1/2,x-1/2
y-1/2,z,-x-1/2

loop_
_atom_site_label
_atom_site_type_symbol
_atom_site_fract_x
_atom_site_fract_y
_atom_site_fract_z
_atom_site_occupancy
_atom_site_U_iso_or_equiv
Hg1 Hg+2 0 0 0 0.5 0.0
F1 F-1 0.335 0.335 0.335 1 0.0
Pd1 Pd+2 0 0 0 0.5 0.0
